data_7054816
loop_
_publ_author_name
'Sathiyaraj, Ethiraj'
'Gurumoorthy, Govindasamy'
'Thirumaran, Subbiah'

_publ_section_title
;
 Nickel(ii) dithiocarbamate complexes containing the pyrrole moiety for
 sensing anions and synthesis of nickel sulfide and nickel oxide
 nanoparticles
;
_journal_issue 7
_journal_name_full 'New J. Chem.'
_journal_page_first 5336
_journal_paper_doi 10.1039/C4NJ02250E
_journal_volume 39
_journal_year 2015
_chemical_formula_moiety 'C30 H26 N3 Ni O P S3'
_chemical_formula_sum 'C30 H26 N3 Ni O P S3'
_chemical_formula_weight 630.40
_chemical_name_systematic
;
 ?
;
_space_group_IT_number 2
_symmetry_cell_setting triclinic
_symmetry_space_group_name_Hall '-P 1'
_symmetry_space_group_name_H-M 'P -1'
_atom_sites_solution_hydrogens geom
_atom_sites_solution_primary direct
_atom_sites_solution_secondary difmap
_audit_creation_method SHELXL-97
_audit_update_record
;
2014-12-06 deposited with the CCDC.
2015-05-06 downloaded from the CCDC.
;
_cell_angle_alpha 96.2470(10)
_cell_angle_beta 105.0470(10)
_cell_angle_gamma 108.5290(10)
_cell_formula_units_Z 2
_cell_length_a 9.9973(2)
_cell_length_b 12.1216(2)
_cell_length_c 13.5814(3)
_cell_measurement_reflns_used 6042
_cell_measurement_temperature 293(2)
_cell_measurement_theta_max 26.48
_cell_measurement_theta_min 1.59
_cell_volume 1473.76(5)
_computing_cell_refinement APEX2
_computing_data_collection 'APEX2 (Bruker, 2008)'
_computing_data_reduction 'SAINT (Bruker, 2008)'
_computing_molecular_graphics 'ORTEP3 (Farrugia, 2008)'
_computing_publication_material 'SHELXL97 and PLATON (Spek, 2009)'
_computing_structure_refinement 'SHELXL-97 (Sheldrick, 2008)'
_computing_structure_solution 'SHELXS97 (Sheldrick, 2008)'
_diffrn_ambient_temperature 293(2)
_diffrn_measured_fraction_theta_full 0.991
_diffrn_measured_fraction_theta_max 0.991
_diffrn_measurement_device_type 'Bruker SMART APEXII area-detector diffractometer'
_diffrn_measurement_method '\w and \f scans'
_diffrn_radiation_monochromator graphite
_diffrn_radiation_source 'fine-focus sealed tube'
_diffrn_radiation_type MoK\a
_diffrn_radiation_wavelength 0.71073
_diffrn_reflns_av_R_equivalents 0.0204
_diffrn_reflns_av_sigmaI/netI 0.0184
_diffrn_reflns_limit_h_max 12
_diffrn_reflns_limit_h_min -12
_diffrn_reflns_limit_k_max 15
_diffrn_reflns_limit_k_min -15
_diffrn_reflns_limit_l_max 17
_diffrn_reflns_limit_l_min -17
_diffrn_reflns_number 22061
_diffrn_reflns_theta_full 26.48
_diffrn_reflns_theta_max 26.48
_diffrn_reflns_theta_min 1.59
_exptl_absorpt_coefficient_mu 0.954
_exptl_absorpt_correction_T_max 0.8321
_exptl_absorpt_correction_T_min 0.7629
_exptl_absorpt_correction_type multi-scan
_exptl_absorpt_process_details '(<i>SADABS</i>; Bruker, 2008)'
_exptl_crystal_colour Purple
_exptl_crystal_density_diffrn 1.421
_exptl_crystal_density_method 'not measured'
_exptl_crystal_description Blcok
_exptl_crystal_F_000 652
_exptl_crystal_size_max 0.30
_exptl_crystal_size_mid 0.25
_exptl_crystal_size_min 0.20
_refine_diff_density_max 0.455
_refine_diff_density_min -0.403
_refine_diff_density_rms 0.044
_refine_ls_extinction_method none
_refine_ls_goodness_of_fit_ref 0.957
_refine_ls_hydrogen_treatment constr
_refine_ls_matrix_type full
_refine_ls_number_parameters 352
_refine_ls_number_reflns 6042
_refine_ls_number_restraints 0
_refine_ls_restrained_S_all 0.957
_refine_ls_R_factor_all 0.0397
_refine_ls_R_factor_gt 0.0315
_refine_ls_shift/su_max 0.001
_refine_ls_shift/su_mean 0.000
_refine_ls_structure_factor_coef Fsqd
_refine_ls_weighting_details 'calc w=1/[\s^2^(Fo^2^)+(0.0477P)^2^+0.7371P] where P=(Fo^2^+2Fc^2^)/3'
_refine_ls_weighting_scheme calc
_refine_ls_wR_factor_gt 0.0827
_refine_ls_wR_factor_ref 0.0894
_reflns_number_gt 5099
_reflns_number_total 6042
_reflns_threshold_expression >2sigma(I)
_cod_data_source_file c4nj02250e2.cif
_cod_data_source_block fin
_cod_depositor_comments
;
The following automatic conversions were performed:

'_symmetry_cell_setting' value 'Triclinic' changed to 'triclinic'
according to
/usr/data/users/saulius/crontab/automatic-downloads/rss-feeds/RSC/lib/dictionaries/cif_core.dic
dictionary named 'cif_core.dic' version 2.4.2 from 2011-04-26.

'_refine_ls_hydrogen_treatment' value 'Constr' changed to 'constr'
according to
/usr/data/users/saulius/crontab/automatic-downloads/rss-feeds/RSC/lib/dictionaries/cif_core.dic
dictionary named 'cif_core.dic' version 2.4.2 from 2011-04-26.

Automatic conversion script
Id: cif_fix_values 3271 2015-04-21 07:52:19Z andrius 

 Adding full bibliography for 7054816.cif.
;
_cod_database_code 7054816

loop_
_symmetry_equiv_pos_as_xyz
'x, y, z'
'-x, -y, -z'

loop_
_atom_site_label
_atom_site_type_symbol
_atom_site_fract_x
_atom_site_fract_y
_atom_site_fract_z
_atom_site_U_iso_or_equiv
_atom_site_adp_type
_atom_site_occupancy
_atom_site_symmetry_multiplicity
_atom_site_calc_flag
_atom_site_refinement_flags
C1 C -0.0445(3) 0.2366(2) 0.21166(18) 0.0578(6) Uani 1 1 d .
C2 C 0.3516(2) 0.61858(18) 0.11361(15) 0.0413(4) Uani 1 1 d .
C3 C 0.5025(2) 0.6709(2) 0.12943(18) 0.0515(5) Uani 1 1 d .
H3 H 0.5665 0.6333 0.1584 0.062 Uiso 1 1 calc R
C4 C 0.5583(3) 0.7790(2) 0.1022(2) 0.0681(7) Uani 1 1 d .
H4 H 0.6597 0.8141 0.1132 0.082 Uiso 1 1 calc R
C5 C 0.4647(3) 0.8348(2) 0.0590(2) 0.0726(7) Uani 1 1 d .
H5 H 0.5027 0.9071 0.0402 0.087 Uiso 1 1 calc R
C6 C 0.3144(3) 0.7841(2) 0.0434(2) 0.0663(7) Uani 1 1 d .
H6 H 0.2510 0.8220 0.0140 0.080 Uiso 1 1 calc R
C7 C 0.2583(3) 0.6770(2) 0.07155(18) 0.0534(5) Uani 1 1 d .
H7 H 0.1572 0.6436 0.0623 0.064 Uiso 1 1 calc R
C8 C 0.1771(2) 0.36932(19) 0.02754(15) 0.0430(4) Uani 1 1 d .
C9 C 0.1205(3) 0.2498(2) 0.03077(18) 0.0573(6) Uani 1 1 d .
H9 H 0.1300 0.2273 0.0948 0.069 Uiso 1 1 calc R
C10 C 0.0503(3) 0.1640(2) -0.0602(2) 0.0696(7) Uani 1 1 d .
H10 H 0.0119 0.0842 -0.0572 0.084 Uiso 1 1 calc R
C11 C 0.0371(3) 0.1961(3) -0.1549(2) 0.0712(7) Uani 1 1 d .
H11 H -0.0107 0.1381 -0.2161 0.085 Uiso 1 1 calc R
C12 C 0.0936(3) 0.3124(3) -0.15974(18) 0.0656(7) Uani 1 1 d .
H12 H 0.0855 0.3336 -0.2242 0.079 Uiso 1 1 calc R
C13 C 0.1635(2) 0.3998(2) -0.06889(16) 0.0524(5) Uani 1 1 d .
H13 H 0.2014 0.4793 -0.0729 0.063 Uiso 1 1 calc R
C14 C 0.4216(2) 0.43469(18) 0.21470(16) 0.0455(5) Uani 1 1 d .
C15 C 0.4608(3) 0.4442(2) 0.32161(19) 0.0669(7) Uani 1 1 d .
H15 H 0.4097 0.4731 0.3598 0.080 Uiso 1 1 calc R
C16 C 0.5761(4) 0.4105(3) 0.3714(2) 0.0889(10) Uani 1 1 d .
H16 H 0.6022 0.4164 0.4432 0.107 Uiso 1 1 calc R
C17 C 0.6521(3) 0.3686(3) 0.3158(3) 0.0840(9) Uani 1 1 d .
H17 H 0.7305 0.3472 0.3501 0.101 Uiso 1 1 calc R
C18 C 0.6143(3) 0.3582(3) 0.2116(3) 0.0837(9) Uani 1 1 d .
H18 H 0.6660 0.3291 0.1742 0.100 Uiso 1 1 calc R
C19 C 0.4984(3) 0.3909(3) 0.1601(2) 0.0673(7) Uani 1 1 d .
H19 H 0.4724 0.3832 0.0881 0.081 Uiso 1 1 calc R
C20 C 0.1773(2) 0.68003(17) 0.40578(14) 0.0381(4) Uani 1 1 d .
C21 C 0.3121(2) 0.88721(18) 0.49403(18) 0.0509(5) Uani 1 1 d .
H21A H 0.3429 0.8938 0.4321 0.061 Uiso 1 1 calc R
H21B H 0.2731 0.9495 0.5058 0.061 Uiso 1 1 calc R
C22 C 0.4429(3) 0.9056(2) 0.5842(2) 0.0580(6) Uani 1 1 d .
O1 O 0.5456(2) 0.85881(18) 0.57089(18) 0.0868(6) Uani 1 1 d .
C25 C 0.6569(4) 0.8903(3) 0.6657(3) 0.0994(11) Uani 1 1 d .
H25 H 0.7410 0.8699 0.6789 0.119 Uiso 1 1 calc R
C24 C 0.6238(4) 0.9540(4) 0.7342(3) 0.1054(12) Uani 1 1 d .
H24 H 0.6803 0.9866 0.8036 0.126 Uiso 1 1 calc R
C26 C 0.0884(2) 0.7607(2) 0.53587(16) 0.0468(5) Uani 1 1 d .
H26A H 0.1376 0.8187 0.6012 0.056 Uiso 1 1 calc R
H26B H 0.0597 0.6822 0.5520 0.056 Uiso 1 1 calc R
C27 C -0.0467(2) 0.7811(2) 0.47873(17) 0.0511(5) Uani 1 1 d .
C28 C -0.1858(3) 0.7202(4) 0.4651(4) 0.1166(14) Uani 1 1 d .
H28 H -0.2221 0.6523 0.4904 0.140 Uiso 1 1 calc R
C29 C -0.2714(5) 0.7765(6) 0.4046(4) 0.138(2) Uani 1 1 d .
H29 H -0.3740 0.7544 0.3859 0.165 Uiso 1 1 calc R
C30 C -0.1861(6) 0.8596(5) 0.3811(3) 0.1202(17) Uani 1 1 d .
H30 H -0.2148 0.9094 0.3397 0.144 Uiso 1 1 calc R
N1 N 0.0196(2) 0.33650(17) 0.22336(15) 0.0586(5) Uani 1 1 d .
N2 N 0.19288(17) 0.77009(14) 0.47554(13) 0.0410(4) Uani 1 1 d .
N3 N -0.0404(3) 0.8682(2) 0.4256(2) 0.0868(7) Uani 1 1 d .
H3A H 0.0382 0.9195 0.4201 0.104 Uiso 1 1 calc R
C23 C 0.4881(3) 0.9638(3) 0.6834(2) 0.0840(9) Uani 1 1 d .
H23 H 0.4383 1.0038 0.7133 0.101 Uiso 1 1 calc R
P1 P 0.26953(5) 0.47864(5) 0.15008(4) 0.03856(12) Uani 1 1 d .
S1 S -0.13414(12) 0.09499(6) 0.19117(7) 0.0966(3) Uani 1 1 d .
S2 S 0.28097(6) 0.68311(5) 0.32222(4) 0.04745(13) Uani 1 1 d .
S3 S 0.04650(6) 0.54047(5) 0.37990(4) 0.04671(13) Uani 1 1 d .
Ni1 Ni 0.14275(3) 0.49602(2) 0.258035(19) 0.04051(9) Uani 1 1 d .

loop_
_atom_site_aniso_label
_atom_site_aniso_U_11
_atom_site_aniso_U_22
_atom_site_aniso_U_33
_atom_site_aniso_U_23
_atom_site_aniso_U_13
_atom_site_aniso_U_12
C1 0.0706(15) 0.0484(13) 0.0512(12) 0.0046(10) 0.0318(11) 0.0091(11)
C2 0.0432(10) 0.0454(11) 0.0382(10) 0.0115(8) 0.0175(8) 0.0149(9)
C3 0.0450(11) 0.0532(12) 0.0583(13) 0.0163(10) 0.0203(10) 0.0156(10)
C4 0.0565(14) 0.0630(15) 0.0823(18) 0.0221(13) 0.0310(13) 0.0086(12)
C5 0.088(2) 0.0544(15) 0.0826(18) 0.0321(14) 0.0395(16) 0.0187(14)
C6 0.0797(18) 0.0635(15) 0.0691(16) 0.0290(13) 0.0270(14) 0.0356(14)
C7 0.0497(12) 0.0595(13) 0.0587(13) 0.0208(11) 0.0209(10) 0.0238(10)
C8 0.0350(10) 0.0539(12) 0.0414(10) 0.0075(9) 0.0140(8) 0.0166(9)
C9 0.0678(15) 0.0537(13) 0.0536(13) 0.0084(10) 0.0307(11) 0.0174(11)
C10 0.0721(17) 0.0545(14) 0.0740(17) -0.0023(12) 0.0325(14) 0.0094(12)
C11 0.0562(15) 0.0814(19) 0.0580(15) -0.0135(13) 0.0106(12) 0.0162(13)
C12 0.0621(15) 0.091(2) 0.0403(12) 0.0079(12) 0.0061(10) 0.0330(14)
C13 0.0495(12) 0.0641(14) 0.0445(11) 0.0127(10) 0.0111(9) 0.0239(11)
C14 0.0433(11) 0.0460(11) 0.0454(11) 0.0150(9) 0.0099(9) 0.0152(9)
C15 0.0772(17) 0.0734(17) 0.0500(13) 0.0170(12) 0.0105(12) 0.0333(14)
C16 0.093(2) 0.093(2) 0.0675(18) 0.0292(16) -0.0073(16) 0.0383(19)
C17 0.0555(16) 0.082(2) 0.110(3) 0.0458(19) 0.0035(16) 0.0277(15)
C18 0.0632(17) 0.099(2) 0.113(3) 0.0421(19) 0.0335(17) 0.0489(17)
C19 0.0624(15) 0.093(2) 0.0657(15) 0.0290(14) 0.0257(13) 0.0451(15)
C20 0.0344(9) 0.0405(10) 0.0399(9) 0.0130(8) 0.0133(8) 0.0114(8)
C21 0.0515(12) 0.0360(10) 0.0622(13) 0.0079(9) 0.0222(10) 0.0093(9)
C22 0.0457(12) 0.0453(12) 0.0733(15) 0.0074(11) 0.0184(11) 0.0053(10)
O1 0.0667(12) 0.0686(12) 0.1116(17) 0.0109(11) 0.0166(12) 0.0183(10)
C25 0.0598(18) 0.082(2) 0.127(3) 0.024(2) -0.004(2) 0.0139(16)
C24 0.075(2) 0.111(3) 0.085(2) 0.003(2) -0.0051(18) 0.005(2)
C26 0.0479(11) 0.0520(12) 0.0429(10) 0.0079(9) 0.0204(9) 0.0169(9)
C27 0.0500(12) 0.0511(12) 0.0528(12) 0.0008(10) 0.0199(10) 0.0192(10)
C28 0.0509(18) 0.117(3) 0.184(4) 0.060(3) 0.041(2) 0.0198(18)
C29 0.059(2) 0.218(6) 0.146(4) 0.030(4) 0.027(2) 0.068(3)
C30 0.141(4) 0.170(5) 0.077(2) 0.009(3) 0.007(3) 0.119(4)
N1 0.0660(12) 0.0455(11) 0.0604(11) 0.0034(9) 0.0357(10) 0.0046(9)
N2 0.0380(8) 0.0403(9) 0.0444(9) 0.0089(7) 0.0164(7) 0.0111(7)
N3 0.0800(17) 0.0988(19) 0.0869(17) 0.0426(15) 0.0202(14) 0.0364(15)
C23 0.0660(18) 0.088(2) 0.0728(18) -0.0074(15) 0.0112(14) 0.0115(15)
P1 0.0371(3) 0.0439(3) 0.0366(2) 0.0109(2) 0.0139(2) 0.0145(2)
S1 0.1459(8) 0.0422(4) 0.0835(5) 0.0055(3) 0.0541(5) -0.0024(4)
S2 0.0442(3) 0.0419(3) 0.0548(3) 0.0062(2) 0.0274(2) 0.0052(2)
S3 0.0478(3) 0.0412(3) 0.0493(3) 0.0089(2) 0.0266(2) 0.0047(2)
Ni1 0.04077(15) 0.03817(14) 0.04159(15) 0.00782(10) 0.01910(11) 0.00806(11)

loop_
_atom_type_symbol
_atom_type_description
_atom_type_scat_dispersion_real
_atom_type_scat_dispersion_imag
_atom_type_scat_source
C C 0.0033 0.0016 'International Tables Vol C Tables 4.2.6.8 and 6.1.1.4'
H H 0.0000 0.0000 'International Tables Vol C Tables 4.2.6.8 and 6.1.1.4'
N N 0.0061 0.0033 'International Tables Vol C Tables 4.2.6.8 and 6.1.1.4'
O O 0.0106 0.0060 'International Tables Vol C Tables 4.2.6.8 and 6.1.1.4'
P P 0.1023 0.0942 'International Tables Vol C Tables 4.2.6.8 and 6.1.1.4'
S S 0.1246 0.1234 'International Tables Vol C Tables 4.2.6.8 and 6.1.1.4'
Ni Ni 0.3393 1.1124 'International Tables Vol C Tables 4.2.6.8 and 6.1.1.4'

loop_
_geom_angle_atom_site_label_1
_geom_angle_atom_site_label_2
_geom_angle_atom_site_label_3
_geom_angle
N1 C1 S1 178.0(2)
C3 C2 C7 119.0(2)
C3 C2 P1 122.98(16)
C7 C2 P1 117.94(16)
C4 C3 C2 120.1(2)
C4 C3 H3 120.0
C2 C3 H3 120.0
C5 C4 C3 120.3(2)
C5 C4 H4 119.8
C3 C4 H4 119.8
C4 C5 C6 120.2(2)
C4 C5 H5 119.9
C6 C5 H5 119.9
C5 C6 C7 119.7(2)
C5 C6 H6 120.1
C7 C6 H6 120.1
C6 C7 C2 120.6(2)
C6 C7 H7 119.7
C2 C7 H7 119.7
C13 C8 C9 118.3(2)
C13 C8 P1 122.96(17)
C9 C8 P1 118.72(16)
C10 C9 C8 120.6(2)
C10 C9 H9 119.7
C8 C9 H9 119.7
C11 C10 C9 120.2(3)
C11 C10 H10 119.9
C9 C10 H10 119.9
C12 C11 C10 120.1(2)
C12 C11 H11 119.9
C10 C11 H11 119.9
C11 C12 C13 120.4(2)
C11 C12 H12 119.8
C13 C12 H12 119.8
C8 C13 C12 120.4(2)
C8 C13 H13 119.8
C12 C13 H13 119.8
C19 C14 C15 118.9(2)
C19 C14 P1 121.71(17)
C15 C14 P1 119.37(18)
C16 C15 C14 119.8(3)
C16 C15 H15 120.1
C14 C15 H15 120.1
C17 C16 C15 120.4(3)
C17 C16 H16 119.8
C15 C16 H16 119.8
C18 C17 C16 120.4(3)
C18 C17 H17 119.8
C16 C17 H17 119.8
C17 C18 C19 120.1(3)
C17 C18 H18 119.9
C19 C18 H18 119.9
C14 C19 C18 120.4(3)
C14 C19 H19 119.8
C18 C19 H19 119.8
N2 C20 S3 125.43(14)
N2 C20 S2 125.79(14)
S3 C20 S2 108.75(11)
C22 C21 N2 112.84(18)
C22 C21 H21A 109.0
N2 C21 H21A 109.0
C22 C21 H21B 109.0
N2 C21 H21B 109.0
H21A C21 H21B 107.8
C23 C22 O1 108.2(2)
C23 C22 C21 132.9(3)
O1 C22 C21 118.9(2)
C22 O1 C25 107.4(3)
C24 C25 O1 108.8(3)
C24 C25 H25 125.6
O1 C25 H25 125.6
C25 C24 C23 107.6(3)
C25 C24 H24 126.2
C23 C24 H24 126.2
N2 C26 C27 112.24(17)
N2 C26 H26A 109.2
C27 C26 H26A 109.2
N2 C26 H26B 109.2
C27 C26 H26B 109.2
H26A C26 H26B 107.9
C28 C27 N3 108.3(3)
C28 C27 C26 129.5(3)
N3 C27 C26 122.1(2)
C27 C28 C29 107.3(4)
C27 C28 H28 126.3
C29 C28 H28 126.3
C30 C29 C28 107.9(4)
C30 C29 H29 126.1
C28 C29 H29 126.1
C29 C30 N3 110.0(4)
C29 C30 H30 125.0
N3 C30 H30 125.0
C1 N1 Ni1 172.0(2)
C20 N2 C26 121.25(16)
C20 N2 C21 121.51(17)
C26 N2 C21 117.18(17)
C27 N3 C30 106.4(3)
C27 N3 H3A 126.8
C30 N3 H3A 126.8
C22 C23 C24 108.0(3)
C22 C23 H23 126.0
C24 C23 H23 126.0
C14 P1 C2 106.82(9)
C14 P1 C8 103.61(9)
C2 P1 C8 105.16(9)
C14 P1 Ni1 108.87(7)
C2 P1 Ni1 112.18(6)
C8 P1 Ni1 119.28(6)
C20 S2 Ni1 86.74(7)
C20 S3 Ni1 85.89(7)
N1 Ni1 S2 171.04(6)
N1 Ni1 P1 95.58(6)
S2 Ni1 P1 92.43(2)
N1 Ni1 S3 93.19(6)
S2 Ni1 S3 78.61(2)
P1 Ni1 S3 170.68(2)

loop_
_geom_bond_atom_site_label_1
_geom_bond_atom_site_label_2
_geom_bond_distance
C1 N1 1.146(3)
C1 S1 1.618(2)
C2 C3 1.386(3)
C2 C7 1.388(3)
C2 P1 1.818(2)
C3 C4 1.383(3)
C3 H3 0.9300
C4 C5 1.371(4)
C4 H4 0.9300
C5 C6 1.378(4)
C5 H5 0.9300
C6 C7 1.380(3)
C6 H6 0.9300
C7 H7 0.9300
C8 C13 1.384(3)
C8 C9 1.388(3)
C8 P1 1.823(2)
C9 C10 1.382(3)
C9 H9 0.9300
C10 C11 1.370(4)
C10 H10 0.9300
C11 C12 1.358(4)
C11 H11 0.9300
C12 C13 1.390(3)
C12 H12 0.9300
C13 H13 0.9300
C14 C19 1.375(3)
C14 C15 1.384(3)
C14 P1 1.814(2)
C15 C16 1.380(4)
C15 H15 0.9300
C16 C17 1.366(5)
C16 H16 0.9300
C17 C18 1.347(4)
C17 H17 0.9300
C18 C19 1.385(3)
C18 H18 0.9300
C19 H19 0.9300
C20 N2 1.305(2)
C20 S3 1.7093(19)
C20 S2 1.7199(19)
C21 C22 1.478(3)
C21 N2 1.480(2)
C21 H21A 0.9700
C21 H21B 0.9700
C22 C23 1.337(4)
C22 O1 1.361(3)
O1 C25 1.386(4)
C25 C24 1.317(5)
C25 H25 0.9300
C24 C23 1.402(5)
C24 H24 0.9300
C26 N2 1.472(2)
C26 C27 1.482(3)
C26 H26A 0.9700
C26 H26B 0.9700
C27 C28 1.303(4)
C27 N3 1.336(3)
C28 C29 1.414(6)
C28 H28 0.9300
C29 C30 1.229(7)
C29 H29 0.9300
C30 N3 1.389(5)
C30 H30 0.9300
N1 Ni1 1.8613(19)
N3 H3A 0.8600
C23 H23 0.9300
P1 Ni1 2.2064(5)
S2 Ni1 2.1829(6)
S3 Ni1 2.2175(5)

loop_
_geom_torsion_atom_site_label_1
_geom_torsion_atom_site_label_2
_geom_torsion_atom_site_label_3
_geom_torsion_atom_site_label_4
_geom_torsion
C7 C2 C3 C4 -0.8(3)
P1 C2 C3 C4 -178.42(19)
C2 C3 C4 C5 -0.3(4)
C3 C4 C5 C6 0.7(4)
C4 C5 C6 C7 0.1(4)
C5 C6 C7 C2 -1.3(4)
C3 C2 C7 C6 1.6(3)
P1 C2 C7 C6 179.33(19)
C13 C8 C9 C10 -1.1(3)
P1 C8 C9 C10 -179.70(19)
C8 C9 C10 C11 0.6(4)
C9 C10 C11 C12 0.3(4)
C10 C11 C12 C13 -0.8(4)
C9 C8 C13 C12 0.6(3)
P1 C8 C13 C12 179.13(17)
C11 C12 C13 C8 0.4(4)
C19 C14 C15 C16 0.4(4)
P1 C14 C15 C16 179.8(2)
C14 C15 C16 C17 0.4(5)
C15 C16 C17 C18 -0.8(5)
C16 C17 C18 C19 0.5(5)
C15 C14 C19 C18 -0.8(4)
P1 C14 C19 C18 179.9(2)
C17 C18 C19 C14 0.3(5)
N2 C21 C22 C23 -99.1(3)
N2 C21 C22 O1 82.2(3)
C23 C22 O1 C25 -0.1(3)
C21 C22 O1 C25 178.9(2)
C22 O1 C25 C24 -0.1(4)
O1 C25 C24 C23 0.3(4)
N2 C26 C27 C28 133.2(3)
N2 C26 C27 N3 -42.8(3)
N3 C27 C28 C29 -3.4(5)
C26 C27 C28 C29 -179.8(3)
C27 C28 C29 C30 3.4(6)
C28 C29 C30 N3 -2.0(6)
S1 C1 N1 Ni1 -119(7)
S3 C20 N2 C26 -4.2(3)
S2 C20 N2 C26 173.75(14)
S3 C20 N2 C21 178.58(14)
S2 C20 N2 C21 -3.5(3)
C27 C26 N2 C20 -83.7(2)
C27 C26 N2 C21 93.7(2)
C22 C21 N2 C20 -98.0(2)
C22 C21 N2 C26 84.6(2)
C28 C27 N3 C30 2.2(4)
C26 C27 N3 C30 179.0(2)
C29 C30 N3 C27 0.0(5)
O1 C22 C23 C24 0.3(4)
C21 C22 C23 C24 -178.6(3)
C25 C24 C23 C22 -0.3(4)
C19 C14 P1 C2 -73.8(2)
C15 C14 P1 C2 106.8(2)
C19 C14 P1 C8 36.9(2)
C15 C14 P1 C8 -142.42(19)
C19 C14 P1 Ni1 164.83(19)
C15 C14 P1 Ni1 -14.5(2)
C3 C2 P1 C14 3.7(2)
C7 C2 P1 C14 -173.88(17)
C3 C2 P1 C8 -105.93(18)
C7 C2 P1 C8 76.46(18)
C3 C2 P1 Ni1 122.95(17)
C7 C2 P1 Ni1 -54.66(18)
C13 C8 P1 C14 -119.13(18)
C9 C8 P1 C14 59.43(18)
C13 C8 P1 C2 -7.2(2)
C9 C8 P1 C2 171.40(17)
C13 C8 P1 Ni1 119.73(16)
C9 C8 P1 Ni1 -61.71(18)
N2 C20 S2 Ni1 -178.50(17)
S3 C20 S2 Ni1 -0.30(9)
N2 C20 S3 Ni1 178.51(17)
S2 C20 S3 Ni1 0.30(8)
C1 N1 Ni1 S2 -59.5(16)
C1 N1 Ni1 P1 93.9(14)
C1 N1 Ni1 S3 -82.9(14)
C20 S2 Ni1 N1 -23.7(5)
C20 S2 Ni1 P1 -177.18(6)
C20 S2 Ni1 S3 0.23(6)
C14 P1 Ni1 N1 -86.38(10)
C2 P1 Ni1 N1 155.61(10)
C8 P1 Ni1 N1 32.08(10)
C14 P1 Ni1 S2 89.61(7)
C2 P1 Ni1 S2 -28.40(7)
C8 P1 Ni1 S2 -151.93(8)
C14 P1 Ni1 S3 73.69(16)
C2 P1 Ni1 S3 -44.32(16)
C8 P1 Ni1 S3 -167.85(14)
C20 S3 Ni1 N1 176.14(9)
C20 S3 Ni1 S2 -0.23(6)
C20 S3 Ni1 P1 16.01(16)
